data_7116151
loop_
_publ_author_name
'Samantha K. Furfari'
'Matthew R. Gyton'
'Daniel Twycross'
'Marcus L. Cole'

_publ_section_title
;
 Air stable NHCs: a study of stereoelectronics and metallorganic catalytic
 activity
;
_journal_name_full Chem.Commun.
_journal_page_first 74
_journal_paper_doi 10.1039/C4cc06809B
_journal_volume 51
_journal_year 2015
_chemical_formula_moiety 'C27 H34 Br2 N2.C7H8'
_chemical_formula_sum 'C34 H42 Br2 N2'
_chemical_formula_weight 638.52
_chemical_melting_point 375
_chemical_name_common IDippBr.C7H8
_space_group_IT_number 2
_symmetry_cell_setting triclinic
_symmetry_Int_Tables_number 2
_symmetry_space_group_name_Hall '-P 1'
_symmetry_space_group_name_H-M 'P -1'
_atom_sites_solution_hydrogens geom
_atom_sites_solution_primary direct
_atom_sites_solution_secondary difmap
_audit_creation_method SHELXL-97
_cell_angle_alpha 77.020(3)
_cell_angle_beta 76.084(4)
_cell_angle_gamma 70.612(4)
_cell_formula_units_Z 2
_cell_length_a 10.4613(10)
_cell_length_b 11.4351(9)
_cell_length_c 15.2078(11)
_cell_measurement_temperature 150(2)
_cell_volume 1644.8(2)
_computing_cell_refinement 'Bruker Scalepack'
_computing_data_collection 'Bruker AXS Collect Software'
_computing_data_reduction X-Seed
_computing_molecular_graphics 'X-Seed / POV-Ray'
_computing_publication_material 'Microsoft Office 2010'
_computing_structure_refinement 'SHELXL-97 (Sheldrick, 1997)'
_computing_structure_solution 'SHELXS-97 (Sheldrick, 1990)'
_diffrn_ambient_temperature 150(2)
_diffrn_measured_fraction_theta_full 0.967
_diffrn_measured_fraction_theta_max 0.800
_diffrn_measurement_device_type 'Bruker X8 Apex'
_diffrn_measurement_method 'psi and omega scans'
_diffrn_radiation_monochromator graphite
_diffrn_radiation_probe x-ray
_diffrn_radiation_type MoK\a
_diffrn_radiation_wavelength 0.71073
_diffrn_reflns_av_R_equivalents 0.0484
_diffrn_reflns_av_sigmaI/netI 0.0816
_diffrn_reflns_limit_h_max 13
_diffrn_reflns_limit_h_min -13
_diffrn_reflns_limit_k_max 15
_diffrn_reflns_limit_k_min -15
_diffrn_reflns_limit_l_max 16
_diffrn_reflns_limit_l_min -19
_diffrn_reflns_number 19092
_diffrn_reflns_theta_full 26.00
_diffrn_reflns_theta_max 29.79
_diffrn_reflns_theta_min 1.40
_diffrn_source 'fine-focus sealed tube'
_exptl_absorpt_coefficient_mu 2.487
_exptl_absorpt_correction_T_max 0.8857
_exptl_absorpt_correction_T_min 0.6361
_exptl_absorpt_correction_type empirical
_exptl_absorpt_process_details SADABS
_exptl_crystal_colour colourless
_exptl_crystal_density_diffrn 1.289
_exptl_crystal_density_method 'not measured'
_exptl_crystal_description prism
_exptl_crystal_F_000 660
_exptl_crystal_size_max 0.20
_exptl_crystal_size_mid 0.20
_exptl_crystal_size_min 0.05
_refine_diff_density_max 1.373
_refine_diff_density_min -0.589
_refine_diff_density_rms 0.089
_refine_ls_extinction_method none
_refine_ls_goodness_of_fit_ref 1.018
_refine_ls_hydrogen_treatment constr
_refine_ls_matrix_type full
_refine_ls_number_parameters 352
_refine_ls_number_reflns 7522
_refine_ls_number_restraints 0
_refine_ls_restrained_S_all 1.018
_refine_ls_R_factor_all 0.1060
_refine_ls_R_factor_gt 0.0555
_refine_ls_shift/su_max 0.000
_refine_ls_shift/su_mean 0.000
_refine_ls_structure_factor_coef Fsqd
_refine_ls_weighting_details 'calc w=1/[\s^2^(Fo^2^)+(0.0545P)^2^+2.2549P] where P=(Fo^2^+2Fc^2^)/3'
_refine_ls_weighting_scheme calc
_refine_ls_wR_factor_gt 0.1218
_refine_ls_wR_factor_ref 0.1404
_reflns_number_gt 4728
_reflns_number_total 7522
_reflns_threshold_expression >2sigma(I)
_cod_data_source_file c4cc06809b2.cif
_cod_data_source_block 1b
_cod_database_code 7116151

loop_
_symmetry_equiv_pos_as_xyz
'x, y, z'
'-x, -y, -z'

loop_
_atom_site_label
_atom_site_type_symbol
_atom_site_fract_x
_atom_site_fract_y
_atom_site_fract_z
_atom_site_U_iso_or_equiv
_atom_site_adp_type
_atom_site_occupancy
_atom_site_symmetry_multiplicity
_atom_site_calc_flag
_atom_site_refinement_flags
Br1 Br 0.49711(5) -0.03534(4) 0.38032(3) 0.04039(15) Uani 1 1 d .
Br2 Br 0.49726(5) -0.03764(4) 0.13969(3) 0.04112(15) Uani 1 1 d .
N1 N 0.3994(3) 0.2240(3) 0.3011(2) 0.0237(7) Uani 1 1 d .
N2 N 0.4051(3) 0.2230(3) 0.1600(2) 0.0247(7) Uani 1 1 d .
C1 C 0.3729(4) 0.3048(4) 0.2216(3) 0.0252(8) Uani 1 1 d .
C2 C 0.4456(4) 0.0999(3) 0.2886(3) 0.0271(9) Uani 1 1 d .
C3 C 0.4488(4) 0.0986(4) 0.2009(3) 0.0284(9) Uani 1 1 d .
C4 C 0.3758(4) 0.2673(3) 0.3872(3) 0.0273(9) Uani 1 1 d .
C5 C 0.4850(5) 0.2907(4) 0.4106(3) 0.0345(10) Uani 1 1 d .
C6 C 0.4581(6) 0.3326(4) 0.4955(3) 0.0443(12) Uani 1 1 d .
H6 H 0.5285 0.3512 0.5143 0.053 Uiso 1 1 calc R
C7 C 0.3306(6) 0.3469(5) 0.5516(3) 0.0503(13) Uani 1 1 d .
H7 H 0.3146 0.3748 0.6086 0.060 Uiso 1 1 calc R
C8 C 0.2275(5) 0.3217(4) 0.5266(3) 0.0419(11) Uani 1 1 d .
H8 H 0.1413 0.3309 0.5670 0.050 Uiso 1 1 calc R
C9 C 0.2459(4) 0.2825(4) 0.4425(3) 0.0312(10) Uani 1 1 d .
C10 C 0.6229(5) 0.2739(5) 0.3476(3) 0.0425(11) Uani 1 1 d .
H10 H 0.6224 0.2260 0.3002 0.051 Uiso 1 1 calc R
C11 C 0.6397(7) 0.3982(6) 0.2969(5) 0.093(3) Uani 1 1 d .
H11A H 0.6338 0.4513 0.3411 0.139 Uiso 1 1 calc R
H11B H 0.5665 0.4396 0.2606 0.139 Uiso 1 1 calc R
H11C H 0.7296 0.3850 0.2561 0.139 Uiso 1 1 calc R
C12 C 0.7417(6) 0.1968(7) 0.3945(5) 0.084(2) Uani 1 1 d .
H12A H 0.7410 0.2358 0.4458 0.126 Uiso 1 1 calc R
H12B H 0.8283 0.1922 0.3507 0.126 Uiso 1 1 calc R
H12C H 0.7335 0.1119 0.4176 0.126 Uiso 1 1 calc R
C13 C 0.1294(5) 0.2579(4) 0.4155(3) 0.0403(11) Uani 1 1 d .
H13 H 0.1592 0.2444 0.3500 0.048 Uiso 1 1 calc R
C14 C -0.0012(6) 0.3701(5) 0.4205(5) 0.0754(19) Uani 1 1 d .
H14A H -0.0363 0.3832 0.4844 0.113 Uiso 1 1 calc R
H14B H -0.0713 0.3533 0.3965 0.113 Uiso 1 1 calc R
H14C H 0.0206 0.4455 0.3837 0.113 Uiso 1 1 calc R
C15 C 0.0975(6) 0.1394(5) 0.4717(5) 0.0691(18) Uani 1 1 d .
H15A H 0.1823 0.0690 0.4697 0.104 Uiso 1 1 calc R
H15B H 0.0304 0.1205 0.4460 0.104 Uiso 1 1 calc R
H15C H 0.0591 0.1524 0.5354 0.104 Uiso 1 1 calc R
C16 C 0.3921(4) 0.2631(3) 0.0652(3) 0.0271(9) Uani 1 1 d .
C17 C 0.2642(5) 0.2822(4) 0.0423(3) 0.0364(10) Uani 1 1 d .
C18 C 0.2528(6) 0.3197(4) -0.0500(3) 0.0440(12) Uani 1 1 d .
H18 H 0.1672 0.3343 -0.0680 0.053 Uiso 1 1 calc R
C19 C 0.3651(6) 0.3356(4) -0.1151(3) 0.0484(13) Uani 1 1 d .
H19 H 0.3560 0.3610 -0.1777 0.058 Uiso 1 1 calc R
C20 C 0.4889(6) 0.3156(4) -0.0913(3) 0.0422(12) Uani 1 1 d .
H20 H 0.5645 0.3277 -0.1377 0.051 Uiso 1 1 calc R
C21 C 0.5076(4) 0.2773(4) 0.0007(3) 0.0302(9) Uani 1 1 d .
C22 C 0.1404(5) 0.2670(5) 0.1150(4) 0.0474(12) Uani 1 1 d .
H22 H 0.1760 0.2167 0.1716 0.057 Uiso 1 1 calc R
C23 C 0.0492(6) 0.3941(6) 0.1388(5) 0.0776(19) Uani 1 1 d .
H23A H 0.1028 0.4347 0.1599 0.116 Uiso 1 1 calc R
H23B H -0.0284 0.3829 0.1875 0.116 Uiso 1 1 calc R
H23C H 0.0141 0.4469 0.0843 0.116 Uiso 1 1 calc R
C24 C 0.0582(7) 0.1967(6) 0.0890(5) 0.087(2) Uani 1 1 d .
H24A H 0.0230 0.2427 0.0330 0.130 Uiso 1 1 calc R
H24B H -0.0193 0.1893 0.1389 0.130 Uiso 1 1 calc R
H24C H 0.1177 0.1127 0.0785 0.130 Uiso 1 1 calc R
C25 C 0.6450(5) 0.2554(4) 0.0259(3) 0.0407(11) Uani 1 1 d .
H25 H 0.6353 0.2291 0.0939 0.049 Uiso 1 1 calc R
C26 C 0.6894(6) 0.3750(5) 0.0017(5) 0.0701(17) Uani 1 1 d .
H26A H 0.6967 0.4046 -0.0645 0.105 Uiso 1 1 calc R
H26B H 0.7790 0.3572 0.0191 0.105 Uiso 1 1 calc R
H26C H 0.6209 0.4399 0.0349 0.105 Uiso 1 1 calc R
C27 C 0.7570(6) 0.1488(5) -0.0192(4) 0.0614(15) Uani 1 1 d .
H27A H 0.7259 0.0737 -0.0051 0.092 Uiso 1 1 calc R
H27B H 0.8421 0.1300 0.0045 0.092 Uiso 1 1 calc R
H27C H 0.7745 0.1750 -0.0859 0.092 Uiso 1 1 calc R
C28 C 1.1071(11) 0.1309(18) -0.2204(7) 0.240(10) Uani 1 1 d .
H28A H 1.1425 0.1998 -0.2193 0.360 Uiso 1 1 calc R
H28B H 1.1748 0.0737 -0.2603 0.360 Uiso 1 1 calc R
H28C H 1.0906 0.0851 -0.1582 0.360 Uiso 1 1 calc R
C29 C 0.9831(14) 0.180(2) -0.2543(6) 0.176(8) Uani 1 1 d .
C30 C 0.9249(12) 0.1166(9) -0.2794(6) 0.104(3) Uani 1 1 d .
H30 H 0.9688 0.0288 -0.2754 0.125 Uiso 1 1 calc R
C31 C 0.7969(16) 0.1653(17) -0.3137(7) 0.154(6) Uani 1 1 d .
H31 H 0.7539 0.1142 -0.3303 0.184 Uiso 1 1 calc R
C32 C 0.7423(10) 0.2976(17) -0.3200(6) 0.132(4) Uani 1 1 d .
H32 H 0.6610 0.3451 -0.3438 0.159 Uiso 1 1 calc R
C33 C 0.832(2) 0.3577(11) -0.2828(9) 0.183(8) Uani 1 1 d .
H33 H 0.8004 0.4458 -0.2829 0.219 Uiso 1 1 calc R
C34 C 0.939(3) 0.2986(11) -0.2541(12) 0.32(2) Uani 1 1 d .
H34 H 0.9875 0.3397 -0.2322 0.386 Uiso 1 1 calc R

loop_
_atom_site_aniso_label
_atom_site_aniso_U_11
_atom_site_aniso_U_22
_atom_site_aniso_U_33
_atom_site_aniso_U_23
_atom_site_aniso_U_13
_atom_site_aniso_U_12
Br1 0.0569(3) 0.0287(2) 0.0307(3) 0.00368(18) -0.0142(2) -0.0074(2)
Br2 0.0613(3) 0.0275(2) 0.0331(3) -0.00895(17) -0.0084(2) -0.0085(2)
N1 0.0235(18) 0.0266(17) 0.0192(17) -0.0069(13) -0.0024(13) -0.0039(13)
N2 0.0251(18) 0.0254(17) 0.0210(17) -0.0027(13) -0.0044(14) -0.0045(13)
C1 0.022(2) 0.031(2) 0.023(2) -0.0045(16) -0.0009(16) -0.0087(16)
C2 0.024(2) 0.0235(19) 0.031(2) -0.0024(16) -0.0051(17) -0.0058(16)
C3 0.032(2) 0.026(2) 0.024(2) -0.0033(16) -0.0057(18) -0.0052(17)
C4 0.031(2) 0.0226(19) 0.025(2) -0.0004(16) -0.0040(18) -0.0074(16)
C5 0.040(3) 0.028(2) 0.036(3) 0.0008(18) -0.012(2) -0.0108(19)
C6 0.058(3) 0.038(3) 0.046(3) -0.003(2) -0.032(3) -0.011(2)
C7 0.070(4) 0.045(3) 0.030(3) -0.010(2) -0.012(3) -0.006(3)
C8 0.042(3) 0.044(3) 0.030(3) -0.009(2) 0.000(2) -0.004(2)
C9 0.033(2) 0.029(2) 0.024(2) -0.0015(16) 0.0016(18) -0.0055(17)
C10 0.033(3) 0.054(3) 0.045(3) -0.003(2) -0.012(2) -0.018(2)
C11 0.052(4) 0.071(4) 0.126(6) 0.031(4) 0.001(4) -0.022(3)
C12 0.039(4) 0.097(5) 0.097(5) 0.016(4) -0.020(3) -0.010(3)
C13 0.031(3) 0.048(3) 0.036(3) -0.006(2) 0.005(2) -0.012(2)
C14 0.050(4) 0.049(3) 0.123(6) 0.000(3) -0.030(4) -0.007(3)
C15 0.057(4) 0.053(3) 0.099(5) 0.011(3) -0.023(3) -0.026(3)
C16 0.036(2) 0.0227(19) 0.021(2) -0.0056(15) -0.0051(18) -0.0047(17)
C17 0.040(3) 0.029(2) 0.042(3) -0.0037(19) -0.017(2) -0.0069(19)
C18 0.059(3) 0.033(2) 0.043(3) -0.002(2) -0.028(3) -0.006(2)
C19 0.086(4) 0.034(2) 0.029(3) -0.0024(19) -0.029(3) -0.012(3)
C20 0.066(4) 0.028(2) 0.026(2) -0.0032(18) 0.000(2) -0.011(2)
C21 0.042(3) 0.025(2) 0.023(2) -0.0063(16) -0.0031(19) -0.0083(18)
C22 0.031(3) 0.058(3) 0.049(3) -0.001(2) -0.016(2) -0.007(2)
C23 0.056(4) 0.078(5) 0.091(5) -0.034(4) 0.012(3) -0.015(3)
C24 0.061(4) 0.077(5) 0.132(7) -0.029(4) -0.013(4) -0.027(4)
C25 0.042(3) 0.039(3) 0.035(3) -0.010(2) 0.009(2) -0.013(2)
C26 0.062(4) 0.055(3) 0.102(5) -0.019(3) -0.014(4) -0.025(3)
C27 0.047(3) 0.051(3) 0.081(4) -0.027(3) 0.005(3) -0.009(3)
C28 0.082(8) 0.50(3) 0.081(7) 0.042(11) 0.001(6) -0.084(12)
C29 0.132(10) 0.41(2) 0.045(5) -0.045(9) 0.031(6) -0.183(15)
C30 0.093(7) 0.123(7) 0.070(6) -0.024(5) 0.024(5) -0.020(6)
C31 0.169(12) 0.270(16) 0.084(7) -0.096(10) 0.063(8) -0.160(12)
C32 0.083(7) 0.212(14) 0.065(6) -0.013(8) 0.014(5) -0.020(8)
C33 0.30(2) 0.079(8) 0.105(10) -0.030(7) 0.123(12) -0.078(10)
C34 0.50(4) 0.060(7) 0.177(17) 0.001(8) 0.24(2) -0.005(12)

loop_
_atom_type_symbol
_atom_type_description
_atom_type_scat_dispersion_real
_atom_type_scat_dispersion_imag
_atom_type_scat_source
C C 0.0033 0.0016 'International Tables Vol C Tables 4.2.6.8 and 6.1.1.4'
H H 0.0000 0.0000 'International Tables Vol C Tables 4.2.6.8 and 6.1.1.4'
N N 0.0061 0.0033 'International Tables Vol C Tables 4.2.6.8 and 6.1.1.4'
Br Br -0.2901 2.4595 'International Tables Vol C Tables 4.2.6.8 and 6.1.1.4'

loop_
_geom_angle_atom_site_label_1
_geom_angle_atom_site_label_2
_geom_angle_atom_site_label_3
_geom_angle
C1 N1 C2 112.3(3)
C1 N1 C4 122.3(3)
C2 N1 C4 125.3(3)
C1 N2 C3 112.0(3)
C1 N2 C16 123.4(3)
C3 N2 C16 124.7(3)
N1 C1 N2 101.8(3)
C3 C2 N1 107.2(3)
C3 C2 Br1 128.6(3)
N1 C2 Br1 124.2(3)
C2 C3 N2 106.7(3)
C2 C3 Br2 129.2(3)
N2 C3 Br2 124.1(3)
C9 C4 C5 123.8(4)
C9 C4 N1 118.3(4)
C5 C4 N1 117.9(4)
C4 C5 C6 116.3(4)
C4 C5 C10 121.4(4)
C6 C5 C10 122.3(4)
C7 C6 C5 120.7(4)
C8 C7 C6 121.1(5)
C7 C8 C9 121.3(5)
C4 C9 C8 116.8(4)
C4 C9 C13 122.8(4)
C8 C9 C13 120.3(4)
C12 C10 C11 112.7(5)
C12 C10 C5 113.4(4)
C11 C10 C5 110.9(4)
C9 C13 C15 112.3(4)
C9 C13 C14 112.2(4)
C15 C13 C14 110.3(4)
C21 C16 C17 123.4(4)
C21 C16 N2 118.7(4)
C17 C16 N2 117.9(4)
C18 C17 C16 117.6(4)
C18 C17 C22 120.8(4)
C16 C17 C22 121.6(4)
C19 C18 C17 120.2(5)
C20 C19 C18 121.2(4)
C19 C20 C21 121.5(5)
C16 C21 C20 116.1(4)
C16 C21 C25 123.0(4)
C20 C21 C25 120.9(4)
C23 C22 C17 110.2(4)
C23 C22 C24 111.1(5)
C17 C22 C24 113.6(5)
C21 C25 C26 111.7(4)
C21 C25 C27 111.7(4)
C26 C25 C27 110.3(4)
C30 C29 C34 126(2)
C30 C29 C28 125(2)
C34 C29 C28 109.1(19)
C29 C30 C31 125.7(13)
C32 C31 C30 112.8(10)
C31 C32 C33 112.6(11)
C34 C33 C32 124.7(16)
C33 C34 C29 118(3)

loop_
_geom_bond_atom_site_label_1
_geom_bond_atom_site_label_2
_geom_bond_distance
Br1 C2 1.862(4)
Br2 C3 1.858(4)
N1 C1 1.372(5)
N1 C2 1.381(5)
N1 C4 1.440(5)
N2 C1 1.379(5)
N2 C3 1.388(5)
N2 C16 1.436(5)
C2 C3 1.328(6)
C4 C9 1.395(6)
C4 C5 1.395(6)
C5 C6 1.410(6)
C5 C10 1.507(6)
C6 C7 1.380(7)
C7 C8 1.356(7)
C8 C9 1.398(6)
C9 C13 1.502(6)
C10 C12 1.499(7)
C10 C11 1.501(7)
C13 C15 1.524(7)
C13 C14 1.532(7)
C16 C21 1.392(6)
C16 C17 1.398(6)
C17 C18 1.394(6)
C17 C22 1.518(7)
C18 C19 1.377(7)
C19 C20 1.361(7)
C20 C21 1.410(6)
C21 C25 1.502(6)
C22 C23 1.518(7)
C22 C24 1.519(8)
C25 C26 1.529(7)
C25 C27 1.539(6)
C28 C29 1.404(15)
C29 C30 1.252(14)
C29 C34 1.28(2)
C30 C31 1.444(15)
C31 C32 1.419(16)
C32 C33 1.59(2)
C33 C34 1.22(3)
